data_4327798
loop_
_publ_author_name
'Stephan Roeser'
'Mehmed Z. Ertem'
'Clyde Cady'
'Rainer Lomoth'
'Jordi Benet-Buchholz'
'Leif Hammarstr\"om'
'Biprajit Sarkar'
'Wolfgang Kaim'
'Christopher J. Cramer'
'Antoni Llobet'

_publ_section_title
;
 Synthesis, Structure, and Electronic Properties of RuN6 Dinuclear Ru-Hbpp
 Complexes
;
_journal_name_full 'Inorganic Chemistry'
_journal_page_first 320
_journal_page_last 327
_journal_paper_doi 10.1021/ic201668r
_journal_volume 51
_journal_year 2012
_chemical_formula_sum 'C44 H33 Cl F12 N10 P2 Ru2'
_chemical_formula_weight 1229.33
_chemical_name_systematic
; 
 ? 
;
_space_group_IT_number 15
_symmetry_cell_setting monoclinic
_symmetry_space_group_name_Hall '-C 2yc'
_symmetry_space_group_name_H-M 'C 1 2/c 1'
_atom_sites_solution_hydrogens geom
_atom_sites_solution_primary direct
_atom_sites_solution_secondary difmap
_audit_creation_method SHELXL-97
_cell_angle_alpha 90.00
_cell_angle_beta 112.614(2)
_cell_angle_gamma 90.00
_cell_formula_units_Z 4
_cell_length_a 21.2053(8)
_cell_length_b 19.3054(8)
_cell_length_c 11.9311(4)
_cell_measurement_reflns_used 5387
_cell_measurement_temperature 100(2)
_cell_measurement_theta_max 30.83
_cell_measurement_theta_min 2.66
_cell_volume 4508.8(3)
_computing_cell_refinement 'Bruker APEX2 v2009.1-0'
_computing_data_collection 'Bruker APEX2 v2009.1-0'
_computing_data_reduction 'Bruker SAINT V7.60A'
_computing_molecular_graphics 'Bruker SHELXTL'
_computing_publication_material 'Bruker SHELXTL'
_computing_structure_refinement 'SHELXS-97 (Sheldrick, 2008)'
_computing_structure_solution 'SHELXS-97 (Sheldrick, 2008)'
_diffrn_ambient_temperature 100(2)
_diffrn_detector_area_resol_mean 512
_diffrn_detector_type '4K CCD area detector APEX II'
_diffrn_measured_fraction_theta_full 0.963
_diffrn_measured_fraction_theta_max 0.957
_diffrn_measurement_device_type 'Kappa 4-axis goniometer bruker-nonius'
_diffrn_measurement_method
;
 Fullsphere data collection, phi and omega scans
;
_diffrn_measurement_specimen_support 'magnetic support whith 10 micron nylon fiber cryoloop'
_diffrn_radiation_monochromator 'Multilayer Montel 200 mirrors'
_diffrn_radiation_type MoK\a
_diffrn_radiation_wavelength 0.71073
_diffrn_reflns_av_R_equivalents 0.0404
_diffrn_reflns_av_sigmaI/netI 0.0363
_diffrn_reflns_limit_h_max 33
_diffrn_reflns_limit_h_min -30
_diffrn_reflns_limit_k_max 30
_diffrn_reflns_limit_k_min -30
_diffrn_reflns_limit_l_max 19
_diffrn_reflns_limit_l_min -18
_diffrn_reflns_number 44474
_diffrn_reflns_theta_full 27.50
_diffrn_reflns_theta_max 34.79
_diffrn_reflns_theta_min 2.66
_diffrn_source 'rotating anode x-ray tube'
_diffrn_source_current 70
_diffrn_source_power 50
_diffrn_source_size '3 mm x 0.3 mm fine focus'
_diffrn_source_type 'Bruker-Nonius FR 591'
_exptl_absorpt_coefficient_mu 0.898
_exptl_absorpt_correction_T_max 1.0
_exptl_absorpt_correction_T_min 0.73
_exptl_absorpt_correction_type empirical
_exptl_absorpt_process_details
; 
 SADABS Version 2008/1 Bruker-Nonius
 Blessing, Acta Cryst. (1995) A51 33-38
;
_exptl_crystal_colour brown
_exptl_crystal_density_diffrn 1.811
_exptl_crystal_description neddle
_exptl_crystal_F_000 2440
_exptl_crystal_size_max 0.40
_exptl_crystal_size_mid 0.06
_exptl_crystal_size_min 0.02
_refine_diff_density_max 3.894
_refine_diff_density_min -3.756
_refine_diff_density_rms 0.157
_refine_ls_extinction_method none
_refine_ls_goodness_of_fit_ref 1.028
_refine_ls_hydrogen_treatment noref
_refine_ls_matrix_type full
_refine_ls_number_parameters 421
_refine_ls_number_reflns 9353
_refine_ls_number_restraints 72
_refine_ls_restrained_S_all 1.053
_refine_ls_R_factor_all 0.1095
_refine_ls_R_factor_gt 0.0720
_refine_ls_shift/su_max 0.000
_refine_ls_shift/su_mean 0.000
_refine_ls_structure_factor_coef Fsqd
_refine_ls_weighting_details 'calc w=1/[\s^2^(Fo^2^)+(0.0768P)^2^+44.5848P] where P=(Fo^2^+2Fc^2^)/3'
_refine_ls_weighting_scheme calc
_refine_ls_wR_factor_gt 0.1737
_refine_ls_wR_factor_ref 0.2065
_reflns_number_gt 6425
_reflns_number_total 9353
_reflns_threshold_expression >2sigma(I)
_cod_data_source_file ic201668r_si_003_2.cif
_cod_data_source_block exp78_0m
_cod_database_code 4327798

loop_
_symmetry_equiv_pos_as_xyz
'x, y, z'
'-x, y, -z+1/2'
'x+1/2, y+1/2, z'
'-x+1/2, y+1/2, -z+1/2'
'-x, -y, -z'
'x, -y, z-1/2'
'-x+1/2, -y+1/2, -z'
'x+1/2, -y+1/2, z-1/2'

loop_
_atom_site_label
_atom_site_type_symbol
_atom_site_fract_x
_atom_site_fract_y
_atom_site_fract_z
_atom_site_U_iso_or_equiv
_atom_site_adp_type
_atom_site_occupancy
_atom_site_symmetry_multiplicity
_atom_site_calc_flag
_atom_site_refinement_flags
_atom_site_disorder_assembly
_atom_site_disorder_group
Ru1 Ru 0.04788(2) 0.191729(18) -0.07626(3) 0.03289(11) Uani 1 1 d . . .
N1 N -0.0282(3) 0.1659(3) -0.0157(4) 0.0466(11) Uani 1 1 d . . .
C1 C -0.0861(3) 0.1994(4) -0.0353(5) 0.0582(17) Uani 1 1 d . . .
H1A H -0.0961 0.2405 -0.0828 0.070 Uiso 1 1 calc R . .
Cl2 Cl 0.0000 0.11406(6) -0.2500 0.0294(3) Uani 1 2 d S . .
N2 N 0.0904(2) 0.1117(2) 0.0298(3) 0.0417(10) Uani 1 1 d . . .
C2 C -0.1327(4) 0.1752(5) 0.0133(6) 0.069(2) Uani 1 1 d . . .
H2A H -0.1742 0.1995 -0.0018 0.083 Uiso 1 1 calc R . .
N3 N 0.1410(2) 0.18849(17) -0.0902(3) 0.0325(7) Uani 1 1 d . . .
C3 C -0.1182(4) 0.1168(5) 0.0819(6) 0.076(3) Uani 1 1 d . . .
H3A H -0.1499 0.0999 0.1139 0.092 Uiso 1 1 calc R . .
C4 C -0.0589(4) 0.0827(4) 0.1050(5) 0.066(2) Uani 1 1 d . . .
H4A H -0.0491 0.0418 0.1530 0.079 Uiso 1 1 calc R . .
C5 C -0.0119(3) 0.1076(3) 0.0578(4) 0.0529(16) Uani 1 1 d . . .
C6 C 0.0540(3) 0.0756(3) 0.0808(4) 0.0469(13) Uani 1 1 d . . .
C7 C 0.0825(4) 0.0142(3) 0.1455(4) 0.0542(17) Uani 1 1 d . . .
H7A H 0.0577 -0.0119 0.1824 0.065 Uiso 1 1 calc R . .
C8 C 0.1458(4) -0.0073(3) 0.1548(5) 0.0581(17) Uani 1 1 d . . .
H8A H 0.1652 -0.0477 0.2006 0.070 Uiso 1 1 calc R . .
C9 C 0.1813(3) 0.0282(3) 0.0995(5) 0.0493(13) Uani 1 1 d . . .
H9A H 0.2247 0.0125 0.1043 0.059 Uiso 1 1 calc R . .
C10 C 0.1523(3) 0.0884(3) 0.0356(4) 0.0409(10) Uani 1 1 d . . .
C11 C 0.1811(3) 0.1325(2) -0.0321(4) 0.0368(9) Uani 1 1 d . . .
C12 C 0.2428(3) 0.1193(3) -0.0415(5) 0.0457(11) Uani 1 1 d . . .
H12A H 0.2691 0.0801 -0.0022 0.055 Uiso 1 1 calc R . .
C13 C 0.2657(3) 0.1631(3) -0.1078(6) 0.0485(12) Uani 1 1 d . . .
H13A H 0.3077 0.1541 -0.1162 0.058 Uiso 1 1 calc R . .
C14 C 0.2273(3) 0.2206(3) -0.1626(5) 0.0428(11) Uani 1 1 d . . .
H14A H 0.2432 0.2522 -0.2070 0.051 Uiso 1 1 calc R . .
C15 C 0.1657(3) 0.2315(2) -0.1518(4) 0.0357(9) Uani 1 1 d . . .
H15A H 0.1396 0.2711 -0.1896 0.043 Uiso 1 1 calc R . .
N4 N 0.0121(2) 0.27150(17) -0.1907(4) 0.0349(8) Uani 1 1 d . . 1
N5 N 0.0616(9) 0.2842(8) 0.0207(13) 0.035(3) Uani 0.50(4) 1 d PG . 1
C16 C 0.0873(10) 0.2817(11) 0.1468(13) 0.043(4) Uani 0.50(4) 1 d PG . 1
H16 H 0.0970 0.2383 0.1874 0.051 Uiso 0.50(4) 1 calc PR . 1
C17 C 0.0989(10) 0.3428(13) 0.2134(17) 0.064(6) Uani 0.50(4) 1 d PG . 1
H17 H 0.1165 0.3411 0.2996 0.077 Uiso 0.50(4) 1 calc PR . 1
C18 C 0.0847(9) 0.4063(12) 0.154(2) 0.064(6) Uani 0.50(4) 1 d PG . 1
H18 H 0.0926 0.4480 0.1996 0.077 Uiso 0.50(4) 1 calc PR . 1
C19 C 0.0590(7) 0.4087(9) 0.028(2) 0.052(5) Uani 0.50(4) 1 d PG . 1
H19 H 0.0493 0.4521 -0.0127 0.062 Uiso 0.50(4) 1 calc PR . 1
C20 C 0.0474(7) 0.3477(7) -0.0387(17) 0.033(3) Uani 0.50(4) 1 d PG . 1
C21 C 0.0202(9) 0.3415(8) -0.170(2) 0.027(3) Uani 0.50(4) 1 d P . 1
N5' N 0.0743(6) 0.2691(5) 0.0497(13) 0.031(2) Uani 0.50(4) 1 d PG . 2
C16' C 0.1021(6) 0.2599(7) 0.1749(12) 0.040(3) Uani 0.50(4) 1 d PG . 2
H16' H 0.1157 0.2150 0.2081 0.049 Uiso 0.50(4) 1 calc PR . 2
C17' C 0.1101(6) 0.3163(9) 0.2515(14) 0.051(4) Uani 0.50(4) 1 d PG . 2
H17' H 0.1291 0.3100 0.3370 0.061 Uiso 0.50(4) 1 calc PR . 2
C18' C 0.0903(6) 0.3820(8) 0.2029(18) 0.056(5) Uani 0.50(4) 1 d PG . 2
H18' H 0.0958 0.4205 0.2552 0.067 Uiso 0.50(4) 1 calc PR . 2
C19' C 0.0625(6) 0.3912(6) 0.0777(18) 0.045(4) Uani 0.50(4) 1 d PG . 2
H19' H 0.0490 0.4360 0.0445 0.054 Uiso 0.50(4) 1 calc PR . 2
C20' C 0.0545(6) 0.3347(6) 0.0011(15) 0.032(3) Uani 0.50(4) 1 d PG . 2
C21' C 0.0228(8) 0.3346(7) -0.1310(19) 0.026(3) Uani 0.50(4) 1 d P . 2
C22 C 0.0000 0.3821(3) -0.2500 0.063(3) Uani 1 2 d S . .
C23 C 0.0032(7) 0.4598(4) -0.2832(10) 0.046(3) Uani 0.50 1 d P . .
H23A H -0.0205 0.4661 -0.3690 0.069 Uiso 0.50 1 d PR . .
H23B H -0.0178 0.4878 -0.2406 0.069 Uiso 0.50 1 d PR . .
H23C H 0.0501 0.4733 -0.2599 0.069 Uiso 0.50 1 d PR . .
P1 P 0.18234(9) 0.40605(8) 0.59296(14) 0.0495(3) Uani 1 1 d . . .
F1 F 0.2111(5) 0.4140(6) 0.4904(9) 0.090(3) Uani 0.543(7) 1 d PU A 1
F2 F 0.2058(6) 0.4801(4) 0.6386(9) 0.081(3) Uani 0.543(7) 1 d PU A 1
F3 F 0.1128(4) 0.4297(4) 0.5066(7) 0.0597(18) Uani 0.543(7) 1 d PU A 1
F4 F 0.1673(6) 0.3270(4) 0.5546(9) 0.085(3) Uani 0.543(7) 1 d PU A 1
F5 F 0.2597(3) 0.3759(3) 0.6876(5) 0.0440(14) Uani 0.543(7) 1 d PU A 1
F6 F 0.1625(5) 0.3874(5) 0.7035(9) 0.086(3) Uani 0.543(7) 1 d PU A 1
F1' F 0.2438(6) 0.4541(6) 0.6098(10) 0.077(3) Uani 0.457(7) 1 d PU A 2
F2' F 0.1065(11) 0.3830(11) 0.5259(19) 0.158(7) Uani 0.457(7) 1 d PU A 2
F3' F 0.1539(9) 0.4633(8) 0.4653(14) 0.118(5) Uani 0.457(7) 1 d PU A 2
F4' F 0.1672(7) 0.4651(7) 0.6730(12) 0.096(4) Uani 0.457(7) 1 d PU A 2
F5' F 0.2156(10) 0.3659(8) 0.6952(15) 0.122(5) Uani 0.457(7) 1 d PU A 2
F6' F 0.2000(7) 0.3571(7) 0.5060(11) 0.093(4) Uani 0.457(7) 1 d PU A 2

loop_
_atom_site_aniso_label
_atom_site_aniso_U_11
_atom_site_aniso_U_22
_atom_site_aniso_U_33
_atom_site_aniso_U_23
_atom_site_aniso_U_13
_atom_site_aniso_U_12
Ru1 0.0422(2) 0.03609(17) 0.02521(16) -0.00946(11) 0.01824(14) -0.01471(13)
N1 0.048(3) 0.069(3) 0.0281(18) -0.0184(18) 0.0208(18) -0.028(2)
C1 0.051(3) 0.094(5) 0.036(3) -0.020(3) 0.025(3) -0.023(3)
Cl2 0.0430(7) 0.0240(5) 0.0180(5) 0.000 0.0082(5) 0.000
N2 0.055(3) 0.047(2) 0.0176(15) -0.0055(13) 0.0082(16) -0.0261(18)
C2 0.048(4) 0.127(7) 0.039(3) -0.018(4) 0.023(3) -0.021(4)
N3 0.041(2) 0.0287(14) 0.0288(16) -0.0064(12) 0.0144(15) -0.0082(13)
C3 0.062(4) 0.140(7) 0.031(3) -0.008(3) 0.023(3) -0.041(5)
C4 0.059(4) 0.112(6) 0.027(2) -0.009(3) 0.018(3) -0.045(4)
C5 0.061(4) 0.077(4) 0.023(2) -0.014(2) 0.018(2) -0.041(3)
C6 0.056(3) 0.059(3) 0.0218(19) -0.0066(18) 0.012(2) -0.032(2)
C7 0.085(5) 0.051(3) 0.023(2) -0.0040(18) 0.016(2) -0.034(3)
C8 0.072(4) 0.051(3) 0.032(2) 0.004(2) -0.002(3) -0.023(3)
C9 0.054(3) 0.044(2) 0.034(2) -0.0002(19) -0.001(2) -0.014(2)
C10 0.047(3) 0.042(2) 0.0240(19) -0.0026(15) 0.0025(18) -0.0158(19)
C11 0.041(2) 0.0336(19) 0.030(2) -0.0071(15) 0.0076(17) -0.0122(16)
C12 0.041(3) 0.038(2) 0.048(3) -0.0085(19) 0.004(2) -0.0051(19)
C13 0.037(3) 0.050(3) 0.057(3) -0.016(2) 0.016(2) -0.008(2)
C14 0.042(3) 0.046(2) 0.046(3) -0.011(2) 0.022(2) -0.011(2)
C15 0.043(2) 0.0308(17) 0.037(2) -0.0056(15) 0.0195(19) -0.0078(16)
N4 0.040(2) 0.0245(14) 0.051(2) -0.0077(13) 0.0283(18) -0.0035(13)
N5 0.034(6) 0.047(6) 0.026(5) -0.013(4) 0.016(5) -0.015(5)
C16 0.051(8) 0.057(9) 0.023(5) -0.014(5) 0.018(5) -0.019(7)
C17 0.071(12) 0.088(15) 0.034(8) -0.027(10) 0.021(8) -0.014(11)
C18 0.079(11) 0.065(10) 0.053(11) -0.038(9) 0.031(9) -0.006(8)
C19 0.049(7) 0.051(7) 0.061(11) -0.031(7) 0.028(8) -0.004(6)
C20 0.026(5) 0.038(5) 0.037(7) -0.017(5) 0.015(5) -0.008(4)
C21 0.033(5) 0.024(4) 0.035(7) -0.005(4) 0.025(6) -0.004(3)
N5' 0.030(5) 0.036(4) 0.025(5) -0.006(3) 0.008(4) 0.008(3)
C16' 0.045(6) 0.043(6) 0.027(5) -0.009(4) 0.007(5) 0.007(5)
C17' 0.059(8) 0.059(8) 0.030(6) -0.019(6) 0.012(6) 0.007(6)
C18' 0.052(7) 0.061(9) 0.041(8) -0.023(7) 0.004(6) 0.021(7)
C19' 0.049(6) 0.036(5) 0.043(8) -0.020(5) 0.010(6) 0.012(4)
C20' 0.027(4) 0.030(4) 0.034(6) -0.007(4) 0.007(5) 0.008(3)
C21' 0.029(4) 0.023(4) 0.034(8) -0.002(4) 0.021(6) 0.002(3)
C22 0.024(3) 0.023(3) 0.131(9) 0.000 0.019(4) 0.000
C23 0.050(6) 0.024(3) 0.057(7) -0.003(3) 0.013(6) -0.008(4)
P1 0.0503(9) 0.0517(7) 0.0432(7) -0.0130(6) 0.0145(6) -0.0191(6)
F1 0.089(4) 0.111(5) 0.080(4) 0.018(3) 0.043(3) -0.002(3)
F2 0.083(4) 0.057(3) 0.080(4) -0.003(3) 0.005(3) -0.006(3)
F3 0.046(3) 0.057(3) 0.057(3) 0.009(2) -0.001(2) 0.000(2)
F4 0.088(4) 0.059(3) 0.082(4) -0.017(3) 0.006(3) -0.013(3)
F5 0.038(3) 0.043(2) 0.042(3) -0.0067(19) 0.007(2) 0.0042(19)
F6 0.087(4) 0.112(4) 0.076(4) 0.022(3) 0.048(3) 0.009(3)
F1' 0.073(4) 0.078(4) 0.084(4) -0.001(3) 0.037(3) -0.009(3)
F2' 0.152(8) 0.157(8) 0.161(8) 0.002(4) 0.057(5) -0.005(4)
F3' 0.119(6) 0.115(6) 0.113(6) 0.005(4) 0.037(4) -0.006(4)
F4' 0.099(5) 0.097(5) 0.102(5) -0.016(3) 0.050(4) 0.009(3)
F5' 0.131(6) 0.114(6) 0.117(6) 0.009(4) 0.043(4) 0.005(4)
F6' 0.095(5) 0.095(5) 0.083(5) -0.023(3) 0.028(3) 0.011(4)

loop_
_atom_type_symbol
_atom_type_description
_atom_type_scat_dispersion_real
_atom_type_scat_dispersion_imag
_atom_type_scat_source
C C 0.0033 0.0016 'International Tables Vol C Tables 4.2.6.8 and 6.1.1.4'
H H 0.0000 0.0000 'International Tables Vol C Tables 4.2.6.8 and 6.1.1.4'
N N 0.0061 0.0033 'International Tables Vol C Tables 4.2.6.8 and 6.1.1.4'
F F 0.0171 0.0103 'International Tables Vol C Tables 4.2.6.8 and 6.1.1.4'
P P 0.1023 0.0942 'International Tables Vol C Tables 4.2.6.8 and 6.1.1.4'
Cl Cl 0.1484 0.1585 'International Tables Vol C Tables 4.2.6.8 and 6.1.1.4'
Ru Ru -1.2594 0.8363 'International Tables Vol C Tables 4.2.6.8 and 6.1.1.4'

loop_
_geom_angle_atom_site_label_1
_geom_angle_atom_site_label_2
_geom_angle_atom_site_label_3
_geom_angle
_geom_angle_site_symmetry_1
_geom_angle_site_symmetry_3
N2 Ru1 N4 174.18(17) . .
N2 Ru1 N5' 99.9(4) . .
N4 Ru1 N5' 82.2(5) . .
N2 Ru1 N3 79.13(17) . .
N4 Ru1 N3 95.32(15) . .
N5' Ru1 N3 94.7(3) . .
N2 Ru1 N1 79.2(2) . .
N4 Ru1 N1 106.39(19) . .
N5' Ru1 N1 87.1(4) . .
N3 Ru1 N1 158.3(2) . .
N2 Ru1 N5 112.4(6) . .
N4 Ru1 N5 69.9(6) . .
N5' Ru1 N5 12.6(3) . .
N3 Ru1 N5 97.9(4) . .
N1 Ru1 N5 88.5(3) . .
N2 Ru1 Cl2 90.13(10) . .
N4 Ru1 Cl2 88.21(11) . .
N5' Ru1 Cl2 169.4(4) . .
N3 Ru1 Cl2 90.66(10) . .
N1 Ru1 Cl2 91.31(11) . .
N5 Ru1 Cl2 157.0(6) . .
C1 N1 C5 119.8(5) . .
C1 N1 Ru1 127.9(4) . .
C5 N1 Ru1 112.3(4) . .
N1 C1 C2 121.0(7) . .
Ru1 Cl2 Ru1 104.19(5) 2_554 .
C6 N2 C10 120.9(5) . .
C6 N2 Ru1 119.5(4) . .
C10 N2 Ru1 118.9(3) . .
C3 C2 C1 119.5(8) . .
C15 N3 C11 117.6(4) . .
C15 N3 Ru1 128.2(3) . .
C11 N3 Ru1 114.1(3) . .
C4 C3 C2 120.5(6) . .
C3 C4 C5 119.9(7) . .
N1 C5 C4 119.2(7) . .
N1 C5 C6 116.9(4) . .
C4 C5 C6 123.9(6) . .
N2 C6 C7 118.8(6) . .
N2 C6 C5 111.8(5) . .
C7 C6 C5 129.4(5) . .
C8 C7 C6 119.8(5) . .
C9 C8 C7 121.1(6) . .
C8 C9 C10 118.3(7) . .
N2 C10 C9 121.1(5) . .
N2 C10 C11 112.2(4) . .
C9 C10 C11 126.8(6) . .
C12 C11 N3 121.5(4) . .
C12 C11 C10 123.2(5) . .
N3 C11 C10 115.3(5) . .
C13 C12 C11 119.4(5) . .
C12 C13 C14 119.6(5) . .
C15 C14 C13 119.0(5) . .
N3 C15 C14 122.8(5) . .
N4 N4 C21 99.7(9) 2_554 .
N4 N4 Ru1 128.76(11) 2_554 .
C21 N4 Ru1 130.1(10) . .
C16 N5 C20 120.0 . .
C16 N5 Ru1 119.0(5) . .
C20 N5 Ru1 121.0(4) . .
N5 C16 C17 120.0 . .
C18 C17 C16 120.0 . .
C17 C18 C19 120.0 . .
C18 C19 C20 120.0 . .
C19 C20 N5 120.0 . .
C19 C20 C21 126.7(7) . .
N5 C20 C21 113.3(7) . .
C22 C21 N4 121.5(16) . .
C22 C21 C20 133.6(14) . .
N4 C21 C20 104.4(10) . .
C22 C21 C21 41.4(8) . 2_554
N4 C21 C21 80.1(10) . 2_554
C20 C21 C21 173.3(13) . 2_554
C16' N5' C20' 120.0 . .
C16' N5' Ru1 125.6(5) . .
C20' N5' Ru1 114.0(5) . .
N5' C16' C17' 120.0 . .
C18' C17' C16' 120.0 . .
C17' C18' C19' 120.0 . .
C20' C19' C18' 120.0 . .
C19' C20' N5' 120.0 . .
C19' C20' C21' 126.9(7) . .
N5' C20' C21' 113.0(7) . .
C20' C21' C22 144.7(11) . .
C21 C22 C21 97.1(16) . 2_554
C21 C22 C23 143.6(9) . .
C21 C22 C23 117.9(9) 2_554 .
C21 C22 C23 117.9(9) . 2_554
C21 C22 C23 143.6(9) 2_554 2_554
C23 C22 C23 31.8(8) . 2_554
C21 C22 C21' 103.4(8) . 2_554
C21 C22 C21' 8.3(10) 2_554 2_554
C23 C22 C21' 110.7(7) . 2_554
C23 C22 C21' 138.4(7) 2_554 2_554
C21 C22 C21' 8.3(10) . .
C21 C22 C21' 103.4(8) 2_554 .
C23 C22 C21' 138.4(7) . .
C23 C22 C21' 110.7(7) 2_554 .
C21' C22 C21' 110.1(11) 2_554 .
C23 C23 C22 74.1(4) 2_554 .
F5' P1 F3 143.4(9) . .
F5' P1 F2 102.8(8) . .
F3 P1 F2 93.4(5) . .
F5' P1 F1' 95.9(9) . .
F3 P1 F1' 117.4(5) . .
F2 P1 F1' 42.0(5) . .
F5' P1 F6' 94.3(8) . .
F3 P1 F6' 98.7(6) . .
F2 P1 F6' 132.3(8) . .
F1' P1 F6' 92.6(7) . .
F5' P1 F2' 111.5(11) . .
F3 P1 F2' 36.1(7) . .
F2 P1 F2' 125.0(9) . .
F1' P1 F2' 152.5(9) . .
F6' P1 F2' 87.1(9) . .
F5' P1 F1 121.4(9) . .
F3 P1 F1 90.5(5) . .
F2 P1 F1 90.8(6) . .
F1' P1 F1 58.9(6) . .
F6' P1 F1 43.4(6) . .
F2' P1 F1 105.1(9) . .
F5' P1 F6 49.0(8) . .
F3 P1 F6 97.8(5) . .
F2 P1 F6 94.0(6) . .
F1' P1 F6 120.7(6) . .
F6' P1 F6 129.2(7) . .
F2' P1 F6 79.0(9) . .
F1 P1 F6 170.1(6) . .
F5' P1 F4 72.2(8) . .
F3 P1 F4 93.3(5) . .
F2 P1 F4 173.2(6) . .
F1' P1 F4 132.7(6) . .
F6' P1 F4 45.2(6) . .
F2' P1 F4 61.7(8) . .
F1 P1 F4 88.0(6) . .
F6 P1 F4 86.2(6) . .
F5' P1 F4' 91.4(8) . .
F3 P1 F4' 79.9(6) . .
F2 P1 F4' 40.5(6) . .
F1' P1 F4' 81.2(6) . .
F6' P1 F4' 171.9(8) . .
F2' P1 F4' 96.1(9) . .
F1 P1 F4' 128.6(7) . .
F6 P1 F4' 58.8(6) . .
F4 P1 F4' 142.5(7) . .
F5' P1 F5 35.8(8) . .
F3 P1 F5 177.5(4) . .
F2 P1 F5 89.1(4) . .
F1' P1 F5 64.5(5) . .
F6' P1 F5 79.4(5) . .
F2' P1 F5 141.8(8) . .
F1 P1 F5 89.2(5) . .
F6 P1 F5 82.3(4) . .
F4 P1 F5 84.1(4) . .
F4' P1 F5 102.2(6) . .
F5' P1 F3' 170.0(10) . .
F3 P1 F3' 46.5(6) . .
F2 P1 F3' 71.6(6) . .
F1' P1 F3' 74.4(7) . .
F6' P1 F3' 84.1(7) . .
F2' P1 F3' 78.3(9) . .
F1 P1 F3' 51.7(6) . .
F6 P1 F3' 138.1(7) . .
F4 P1 F3' 112.6(6) . .
F4' P1 F3' 89.3(7) . .
F5 P1 F3' 134.5(6) . .

loop_
_geom_bond_atom_site_label_1
_geom_bond_atom_site_label_2
_geom_bond_distance
_geom_bond_site_symmetry_2
Ru1 N2 1.980(5) .
Ru1 N4 2.003(4) .
Ru1 N5' 2.038(7) .
Ru1 N3 2.046(4) .
Ru1 N1 2.066(4) .
Ru1 N5 2.085(9) .
Ru1 Cl2 2.4408(8) .
N1 C1 1.327(9) .
N1 C5 1.386(8) .
C1 C2 1.405(8) .
Cl2 Ru1 2.4408(8) 2_554
N2 C6 1.346(6) .
N2 C10 1.365(8) .
C2 C3 1.356(12) .
N3 C15 1.341(5) .
N3 C11 1.385(6) .
C3 C4 1.350(12) .
C4 C5 1.406(7) .
C5 C6 1.453(10) .
C6 C7 1.417(9) .
C7 C8 1.368(10) .
C8 C9 1.363(9) .
C9 C10 1.395(8) .
C10 C11 1.459(7) .
C11 C12 1.379(8) .
C12 C13 1.369(8) .
C13 C14 1.383(9) .
C14 C15 1.376(7) .
N4 N4 1.307(8) 2_554
N4 C21 1.373(15) .
N5 C16 1.3900 .
N5 C20 1.3900 .
C16 C17 1.3900 .
C17 C18 1.3900 .
C18 C19 1.3900 .
C19 C20 1.3900 .
C20 C21 1.446(15) .
C21 C22 1.18(2) .
C21 C21 1.77(4) 2_554
N5' C16' 1.3900 .
N5' C20' 1.3900 .
C16' C17' 1.3900 .
C17' C18' 1.3900 .
C18' C19' 1.3900 .
C19' C20' 1.3900 .
C20' C21' 1.457(14) .
C21' C22 1.60(2) .
C22 C21 1.18(2) 2_554
C22 C23 1.560(10) .
C22 C23 1.560(10) 2_554
C22 C21' 1.60(2) 2_554
C23 C23 0.85(2) 2_554
P1 F5' 1.387(16) .
P1 F3 1.509(7) .
P1 F2 1.543(8) .
P1 F1' 1.548(10) .
P1 F6' 1.552(11) .
P1 F2' 1.56(2) .
P1 F1 1.571(9) .
P1 F6 1.573(8) .
P1 F4 1.590(8) .
P1 F4' 1.598(11) .
P1 F5 1.697(6) .
P1 F3' 1.788(15) .

loop_
_geom_torsion_atom_site_label_1
_geom_torsion_atom_site_label_2
_geom_torsion_atom_site_label_3
_geom_torsion_atom_site_label_4
_geom_torsion
_geom_torsion_site_symmetry_1
_geom_torsion_site_symmetry_4
N2 Ru1 N1 C1 174.2(5) . .
N4 Ru1 N1 C1 -7.4(5) . .
N5' Ru1 N1 C1 73.5(6) . .
N3 Ru1 N1 C1 169.0(4) . .
N5 Ru1 N1 C1 61.0(7) . .
Cl2 Ru1 N1 C1 -96.0(4) . .
N2 Ru1 N1 C5 -2.9(3) . .
N4 Ru1 N1 C5 175.5(3) . .
N5' Ru1 N1 C5 -103.5(5) . .
N3 Ru1 N1 C5 -8.1(6) . .
N5 Ru1 N1 C5 -116.0(7) . .
Cl2 Ru1 N1 C5 87.0(3) . .
C5 N1 C1 C2 -2.7(8) . .
Ru1 N1 C1 C2 -179.6(4) . .
N2 Ru1 Cl2 Ru1 -171.86(13) . 2_554
N4 Ru1 Cl2 Ru1 2.56(11) . 2_554
N5' Ru1 Cl2 Ru1 28(2) . 2_554
N3 Ru1 Cl2 Ru1 -92.74(10) . 2_554
N1 Ru1 Cl2 Ru1 108.92(16) . 2_554
N5 Ru1 Cl2 Ru1 19.6(7) . 2_554
N4 Ru1 N2 C6 -159.4(14) . .
N5' Ru1 N2 C6 90.3(5) . .
N3 Ru1 N2 C6 -176.8(4) . .
N1 Ru1 N2 C6 5.2(3) . .
N5 Ru1 N2 C6 89.1(5) . .
Cl2 Ru1 N2 C6 -86.1(3) . .
N4 Ru1 N2 C10 11.2(17) . .
N5' Ru1 N2 C10 -99.0(5) . .
N3 Ru1 N2 C10 -6.1(3) . .
N1 Ru1 N2 C10 175.9(3) . .
N5 Ru1 N2 C10 -100.3(5) . .
Cl2 Ru1 N2 C10 84.5(3) . .
N1 C1 C2 C3 0.4(9) . .
N2 Ru1 N3 C15 -177.8(4) . .
N4 Ru1 N3 C15 3.9(4) . .
N5' Ru1 N3 C15 -78.7(6) . .
N1 Ru1 N3 C15 -172.6(4) . .
N5 Ru1 N3 C15 -66.4(7) . .
Cl2 Ru1 N3 C15 92.2(4) . .
N2 Ru1 N3 C11 5.3(3) . .
N4 Ru1 N3 C11 -173.0(3) . .
N5' Ru1 N3 C11 104.5(5) . .
N1 Ru1 N3 C11 10.5(6) . .
N5 Ru1 N3 C11 116.7(6) . .
Cl2 Ru1 N3 C11 -84.7(3) . .
C1 C2 C3 C4 0.9(10) . .
C2 C3 C4 C5 0.0(10) . .
C1 N1 C5 C4 3.6(7) . .
Ru1 N1 C5 C4 -179.1(4) . .
C1 N1 C5 C6 -176.7(4) . .
Ru1 N1 C5 C6 0.7(5) . .
C3 C4 C5 N1 -2.3(8) . .
C3 C4 C5 C6 178.0(5) . .
C10 N2 C6 C7 2.7(6) . .
Ru1 N2 C6 C7 173.2(3) . .
C10 N2 C6 C5 -176.6(4) . .
Ru1 N2 C6 C5 -6.1(5) . .
N1 C5 C6 N2 3.3(6) . .
C4 C5 C6 N2 -177.0(5) . .
N1 C5 C6 C7 -175.9(4) . .
C4 C5 C6 C7 3.8(8) . .
N2 C6 C7 C8 -0.2(7) . .
C5 C6 C7 C8 179.0(5) . .
C6 C7 C8 C9 -2.1(8) . .
C7 C8 C9 C10 1.7(8) . .
C6 N2 C10 C9 -3.2(6) . .
Ru1 N2 C10 C9 -173.7(3) . .
C6 N2 C10 C11 176.1(4) . .
Ru1 N2 C10 C11 5.6(5) . .
C8 C9 C10 N2 0.9(7) . .
C8 C9 C10 C11 -178.3(5) . .
C15 N3 C11 C12 -2.9(6) . .
Ru1 N3 C11 C12 174.3(3) . .
C15 N3 C11 C10 178.7(4) . .
Ru1 N3 C11 C10 -4.0(5) . .
N2 C10 C11 C12 -179.1(4) . .
C9 C10 C11 C12 0.2(7) . .
N2 C10 C11 N3 -0.8(5) . .
C9 C10 C11 N3 178.5(4) . .
N3 C11 C12 C13 1.2(7) . .
C10 C11 C12 C13 179.4(4) . .
C11 C12 C13 C14 1.2(8) . .
C12 C13 C14 C15 -1.8(8) . .
C11 N3 C15 C14 2.3(6) . .
Ru1 N3 C15 C14 -174.5(3) . .
C13 C14 C15 N3 0.0(7) . .
N2 Ru1 N4 N4 61.3(18) . 2_554
N5' Ru1 N4 N4 172.4(6) . 2_554
N3 Ru1 N4 N4 78.4(5) . 2_554
N1 Ru1 N4 N4 -103.0(5) . 2_554
N5 Ru1 N4 N4 174.9(7) . 2_554
Cl2 Ru1 N4 N4 -12.1(5) . 2_554
N2 Ru1 N4 C21 -101.8(17) . .
N5' Ru1 N4 C21 9.3(9) . .
N3 Ru1 N4 C21 -84.7(9) . .
N1 Ru1 N4 C21 94.0(9) . .
N5 Ru1 N4 C21 11.9(10) . .
Cl2 Ru1 N4 C21 -175.2(9) . .
N2 Ru1 N5 C16 -10.6(6) . .
N4 Ru1 N5 C16 175.2(6) . .
N5' Ru1 N5 C16 -16(3) . .
N3 Ru1 N5 C16 -92.0(5) . .
N1 Ru1 N5 C16 67.1(6) . .
Cl2 Ru1 N5 C16 157.0(5) . .
N2 Ru1 N5 C20 167.5(6) . .
N4 Ru1 N5 C20 -6.8(6) . .
N5' Ru1 N5 C20 162(3) . .
N3 Ru1 N5 C20 86.0(8) . .
N1 Ru1 N5 C20 -114.8(7) . .
Cl2 Ru1 N5 C20 -25.0(12) . .
C20 N5 C16 C17 0.0 . .
Ru1 N5 C16 C17 178.0(9) . .
N5 C16 C17 C18 0.0 . .
C16 C17 C18 C19 0.0 . .
C17 C18 C19 C20 0.0 . .
C18 C19 C20 N5 0.0 . .
C18 C19 C20 C21 179.1(12) . .
C16 N5 C20 C19 0.0 . .
Ru1 N5 C20 C19 -178.0(9) . .
C16 N5 C20 C21 -179.3(11) . .
Ru1 N5 C20 C21 2.7(10) . .
N4 N4 C21 C22 7.2(14) 2_554 .
Ru1 N4 C21 C22 173.8(7) . .
N4 N4 C21 C20 -179.8(9) 2_554 .
Ru1 N4 C21 C20 -13.2(14) . .
N4 N4 C21 C21 5.2(10) 2_554 2_554
Ru1 N4 C21 C21 171.9(5) . 2_554
C19 C20 C21 C22 -2(2) . .
N5 C20 C21 C22 176.9(15) . .
C19 C20 C21 N4 -174.1(7) . .
N5 C20 C21 N4 5.1(12) . .
C19 C20 C21 C21 -42(11) . 2_554
N5 C20 C21 C21 137(10) . 2_554
N2 Ru1 N5' C16' -11.1(7) . .
N4 Ru1 N5' C16' 174.4(7) . .
N3 Ru1 N5' C16' -90.8(6) . .
N1 Ru1 N5' C16' 67.4(6) . .
N5 Ru1 N5' C16' 164(3) . .
Cl2 Ru1 N5' C16' 149.1(18) . .
N2 Ru1 N5' C20' 176.5(6) . .
N4 Ru1 N5' C20' 2.0(6) . .
N3 Ru1 N5' C20' 96.8(6) . .
N1 Ru1 N5' C20' -105.0(6) . .
N5 Ru1 N5' C20' -9(3) . .
Cl2 Ru1 N5' C20' -23(2) . .
C20' N5' C16' C17' 0.0 . .
Ru1 N5' C16' C17' -172.0(9) . .
N5' C16' C17' C18' 0.0 . .
C16' C17' C18' C19' 0.0 . .
C17' C18' C19' C20' 0.0 . .
C18' C19' C20' N5' 0.0 . .
C18' C19' C20' C21' 176.1(13) . .
C16' N5' C20' C19' 0.0 . .
Ru1 N5' C20' C19' 172.9(8) . .
C16' N5' C20' C21' -176.6(11) . .
Ru1 N5' C20' C21' -3.8(10) . .
C19' C20' C21' C22 19(2) . .
N5' C20' C21' C22 -164.7(16) . .
N4 C21 C22 C21 -2.9(6) . 2_554
C20 C21 C22 C21 -174(2) . 2_554
N4 C21 C22 C23 -167.6(9) . .
C20 C21 C22 C23 22(3) . .
C21 C21 C22 C23 -164.7(9) 2_554 .
N4 C21 C22 C23 166.9(10) . 2_554
C20 C21 C22 C23 -4(2) . 2_554
C21 C21 C22 C23 169.8(6) 2_554 2_554
N4 C21 C22 C21' -8.4(17) . 2_554
C20 C21 C22 C21' -179.0(13) . 2_554
C21 C21 C22 C21' -5.5(12) 2_554 2_554
N4 C21 C22 C21' 137(10) . .
C20 C21 C22 C21' -34(8) . .
C21 C21 C22 C21' 140(9) 2_554 .
C20' C21' C22 C21 135(10) . .
C20' C21' C22 C21 175.8(15) . 2_554
C20' C21' C22 C23 2(3) . .
C20' C21' C22 C23 -17(2) . 2_554
C20' C21' C22 C21' 171(2) . 2_554
C21 C22 C23 C23 -46(3) . 2_554
C21 C22 C23 C23 150.9(17) 2_554 2_554
C21' C22 C23 C23 155.3(16) 2_554 2_554
C21' C22 C23 C23 -36(2) . 2_554
